data_4508759
loop_
_publ_author_name
'Garc\'ia-Couceiro, Urko'
'Castillo, Oscar'
'Luque, Antonio'
'Garc\'ia-Ter\'an, Juan P.'
'Beobide, Garikoitz'
'Rom\'an, Pascual'

_publ_contact_author
;
 Oscar Castillo. Departamento de Quimica Inorganica.
 Facultad de Ciencia y Tecnologia
 Universidad del Pais Vasco,  Apdo. 644, E-48080 Bilbao, Spain
;
_publ_section_title
;
 Rational Design of 2D Magnetic Metal&#x2212;Organic Coordination Polymers
 Assembled from Oxalato and Dipyridyl Spacers
;
_journal_issue 8
_journal_name_full 'Crystal Growth &amp; Design'
_journal_page_first 1839
_journal_paper_doi 10.1021/cg0601608
_journal_volume 6
_journal_year 2006
_chemical_compound_source 'synthesis as described'
_chemical_formula_moiety 'C14 H10 Cu N2 O4'
_chemical_formula_structural 'C14 H10 Cu N2 O4'
_chemical_formula_sum 'C14 H10 Cu N2 O4'
_chemical_formula_weight 333.78
_chemical_name_systematic
;
catena-[(mu-oxalato)(mu-1,2-bis(4-pyridyl)ethylene)copper(II)]
;
_space_group_IT_number 71
_symmetry_cell_setting orthorhombic
_symmetry_Int_Tables_number 71
_symmetry_space_group_name_Hall '-I 2 2'
_symmetry_space_group_name_H-M 'I m m m'
_atom_sites_solution_hydrogens geom
_atom_sites_solution_primary direct
_atom_sites_solution_secondary difmap
_audit_creation_method SHELXL97
_cell_angle_alpha 90.00
_cell_angle_beta 90.00
_cell_angle_gamma 90.00
_cell_formula_units_Z 2
_cell_length_a 5.510(2)
_cell_length_b 10.242(3)
_cell_length_c 13.436(4)
_cell_measurement_reflns_used 2016
_cell_measurement_temperature 293(2)
_cell_measurement_theta_max 26.85
_cell_measurement_theta_min 3.98
_cell_volume 758.2(4)
_computing_cell_refinement 'CrysAlis CCD (Oxford Diffraction, 2003)'
_computing_data_collection 'CrysAlis CCD (Oxford Diffraction, 2003)'
_computing_data_reduction 'CrysAlis RED (Oxford Diffraction, 2003)'
_computing_molecular_graphics 'Ortep-3 (Farrugia, 1997)'
_computing_publication_material 'WinGX (Farrugia, 1999)'
_computing_structure_refinement 'SHELXL-97 (Sheldrick, 1997)'
_computing_structure_solution 'Sir92 (Altamore et al., 1993)'
_diffrn_ambient_temperature 293(2)
_diffrn_measured_fraction_theta_full 0.949
_diffrn_measured_fraction_theta_max 0.949
_diffrn_measurement_device_type Xcalibur
_diffrn_measurement_method \w
_diffrn_radiation_monochromator graphite
_diffrn_radiation_source 'fine-focus sealed tube'
_diffrn_radiation_type MoK\a
_diffrn_radiation_wavelength 0.71073
_diffrn_reflns_av_R_equivalents 0.0700
_diffrn_reflns_av_sigmaI/netI 0.1149
_diffrn_reflns_limit_h_max 6
_diffrn_reflns_limit_h_min -6
_diffrn_reflns_limit_k_max 12
_diffrn_reflns_limit_k_min -11
_diffrn_reflns_limit_l_max 16
_diffrn_reflns_limit_l_min -10
_diffrn_reflns_number 2016
_diffrn_reflns_theta_full 26.85
_diffrn_reflns_theta_max 26.85
_diffrn_reflns_theta_min 3.98
_diffrn_standards_decay_% 0
_diffrn_standards_interval_count 0
_diffrn_standards_interval_time 0
_diffrn_standards_number 0
_exptl_absorpt_coefficient_mu 1.455
_exptl_absorpt_correction_T_max 0.945
_exptl_absorpt_correction_T_min 0.826
_exptl_absorpt_correction_type numerical
_exptl_absorpt_process_details 'CrysAlis RED (Oxford Diffraction, 2003)'
_exptl_crystal_colour blue
_exptl_crystal_density_diffrn 1.462
_exptl_crystal_density_meas 1.46(1)
_exptl_crystal_density_method 'flotation method'
_exptl_crystal_description prismatic
_exptl_crystal_F_000 338
_exptl_crystal_size_max 0.12
_exptl_crystal_size_mid 0.06
_exptl_crystal_size_min 0.05
_refine_diff_density_max 0.337
_refine_diff_density_min -0.355
_refine_diff_density_rms 0.075
_refine_ls_extinction_method none
_refine_ls_goodness_of_fit_ref 0.835
_refine_ls_hydrogen_treatment constr
_refine_ls_matrix_type full
_refine_ls_number_parameters 35
_refine_ls_number_reflns 468
_refine_ls_number_restraints 6
_refine_ls_restrained_S_all 0.831
_refine_ls_R_factor_all 0.0919
_refine_ls_R_factor_gt 0.0452
_refine_ls_shift/su_max 0.000
_refine_ls_shift/su_mean 0.000
_refine_ls_structure_factor_coef Fsqd
_refine_ls_weighting_details 'calc w=1/[\s^2^(Fo^2^)+(0.0456P)^2^]'
_refine_ls_weighting_scheme calc
_refine_ls_wR_factor_gt 0.0858
_refine_ls_wR_factor_ref 0.0919
_reflns_number_gt 258
_reflns_number_total 468
_reflns_threshold_expression >2sigma(I)
_cod_data_source_file cg0601608sup1.cif
_cod_data_source_block compound10
_cod_depositor_comments
;
The following automatic conversions were performed:

'_symmetry_cell_setting' value 'Orthorhombic' changed to
'orthorhombic' according to
/home/saulius/struct/CIF-dictionaries/cif_core.dic dictionary named
'cif_core.dic' version 2.4.2 from 2011-04-26.

Automatic conversion script
Id: cif_fix_values 1891 2012-01-12 08:04:46Z andrius 
;
_cod_original_sg_symbol_Hall '-I 22'
_cod_original_sg_symbol_H-M Immm
_cod_database_code 4508759

loop_
_symmetry_equiv_pos_as_xyz
'x, y, z'
'-x, -y, z'
'x, -y, -z'
'-x, y, -z'
'x+1/2, y+1/2, z+1/2'
'-x+1/2, -y+1/2, z+1/2'
'x+1/2, -y+1/2, -z+1/2'
'-x+1/2, y+1/2, -z+1/2'
'-x, -y, -z'
'x, y, -z'
'-x, y, z'
'x, -y, z'
'-x+1/2, -y+1/2, -z+1/2'
'x+1/2, y+1/2, -z+1/2'
'-x+1/2, y+1/2, z+1/2'
'x+1/2, -y+1/2, z+1/2'

loop_
_atom_site_label
_atom_site_type_symbol
_atom_site_fract_x
_atom_site_fract_y
_atom_site_fract_z
_atom_site_U_iso_or_equiv
_atom_site_adp_type
_atom_site_occupancy
_atom_site_symmetry_multiplicity
_atom_site_calc_flag
_atom_site_refinement_flags
_atom_site_disorder_assembly
_atom_site_disorder_group
Cu1 Cu 0.0000 0.0000 0.5000 0.0483(6) Uani 1 8 d S . .
O1 O -0.2998(5) -0.1328(3) 0.5000 0.0534(10) Uani 1 2 d S A .
C1 C -0.5000 -0.0758(7) 0.5000 0.0362(17) Uani 1 4 d S . .
N11 N 0.0000 0.0159(13) 0.6505(4) 0.0358(17) Uiso 0.50 2 d SP A -1
C12 C 0.0000 0.1287(17) 0.6967(10) 0.058(6) Uiso 0.50 2 d SP A -1
H12 H 0.0000 0.2040 0.6581 0.069 Uiso 0.50 2 calc SPR A -1
C13 C 0.0000 0.1431(16) 0.7994(10) 0.078(6) Uiso 0.50 2 d SP A -1
H13 H 0.0000 0.2253 0.8288 0.094 Uiso 0.50 2 calc SPR A -1
C14 C 0.0000 0.0286(10) 0.8574(6) 0.048(3) Uiso 0.50 2 d SP A -1
C15 C 0.0000 -0.0924(15) 0.8095(8) 0.051(4) Uiso 0.50 2 d SP A -1
H15 H 0.0000 -0.1700 0.8454 0.061 Uiso 0.50 2 calc SPR A -1
C16 C 0.0000 -0.0922(17) 0.7041(8) 0.050(6) Uiso 0.50 2 d SP A -1
H16 H 0.0000 -0.1720 0.6711 0.061 Uiso 0.50 2 calc SPR A -1
C17 C 0.0000 0.0484(9) 0.9687(6) 0.070(4) Uiso 0.50 2 d SP A -1
H17 H 0.0000 0.1495 1.0000 0.084 Uiso 1 4 d S B -1

loop_
_atom_site_aniso_label
_atom_site_aniso_U_11
_atom_site_aniso_U_22
_atom_site_aniso_U_33
_atom_site_aniso_U_23
_atom_site_aniso_U_13
_atom_site_aniso_U_12
Cu1 0.0294(8) 0.0880(13) 0.0276(7) 0.000 0.000 0.000
O1 0.0248(18) 0.080(3) 0.056(2) 0.000 0.000 0.0088(18)
C1 0.019(4) 0.069(5) 0.021(3) 0.000 0.000 0.000

loop_
_atom_type_symbol
_atom_type_description
_atom_type_scat_dispersion_real
_atom_type_scat_dispersion_imag
_atom_type_scat_source
C C 0.0033 0.0016 'International Tables Vol C Tables 4.2.6.8 and 6.1.1.4'
H H 0.0000 0.0000 'International Tables Vol C Tables 4.2.6.8 and 6.1.1.4'
N N 0.0061 0.0033 'International Tables Vol C Tables 4.2.6.8 and 6.1.1.4'
O O 0.0106 0.0060 'International Tables Vol C Tables 4.2.6.8 and 6.1.1.4'
Cu Cu 0.3201 1.2651 'International Tables Vol C Tables 4.2.6.8 and 6.1.1.4'

loop_
_geom_angle_atom_site_label_1
_geom_angle_atom_site_label_2
_geom_angle_atom_site_label_3
_geom_angle
_geom_angle_site_symmetry_1
_geom_angle_site_symmetry_3
N11 Cu1 N11 9.2(7) 10_556 9_556
N11 Cu1 N11 180.000(1) 10_556 2
N11 Cu1 N11 170.8(7) 9_556 2
N11 Cu1 N11 170.8(7) 10_556 .
N11 Cu1 N11 180.000(1) 9_556 .
N11 Cu1 N11 9.2(7) 2 .
N11 Cu1 O1 87.1(2) 10_556 9_556
N11 Cu1 O1 92.9(2) 9_556 9_556
N11 Cu1 O1 92.9(2) 2 9_556
N11 Cu1 O1 87.1(2) . 9_556
N11 Cu1 O1 92.9(2) 10_556 .
N11 Cu1 O1 87.1(2) 9_556 .
N11 Cu1 O1 87.1(2) 2 .
N11 Cu1 O1 92.9(2) . .
O1 Cu1 O1 180.00(15) 9_556 .
N11 Cu1 O1 87.1(2) 10_556 3_556
N11 Cu1 O1 92.9(2) 9_556 3_556
N11 Cu1 O1 92.9(2) 2 3_556
N11 Cu1 O1 87.1(2) . 3_556
O1 Cu1 O1 101.06(18) 9_556 3_556
O1 Cu1 O1 78.94(18) . 3_556
N11 Cu1 O1 92.9(2) 10_556 11
N11 Cu1 O1 87.1(2) 9_556 11
N11 Cu1 O1 87.1(2) 2 11
N11 Cu1 O1 92.9(2) . 11
O1 Cu1 O1 78.94(18) 9_556 11
O1 Cu1 O1 101.06(18) . 11
O1 Cu1 O1 180.000(1) 3_556 11
C1 O1 Cu1 112.6(4) . .
O1 C1 O1 124.2(7) 11_455 .
O1 C1 C1 117.9(3) 11_455 9_456
O1 C1 C1 117.9(3) . 9_456
C12 N11 C16 118.7(10) . .
C12 N11 Cu1 122.8(10) . .
C16 N11 Cu1 118.5(8) . .
N11 C12 C13 124.4(15) . .
N11 C12 H12 117.8 . .
C13 C12 H12 117.8 . .
C12 C13 C14 117.5(14) . .
C12 C13 H13 121.3 . .
C14 C13 H13 121.3 . .
C15 C14 C13 119.0(9) . .
C15 C14 C17 125.2(8) . .
C13 C14 C17 115.9(9) . .
C14 C15 C16 117.3(13) . .
C14 C15 H15 121.3 . .
C16 C15 H15 121.3 . .
N11 C16 C15 123.1(14) . .
N11 C16 H16 118.4 . .
C15 C16 H16 118.4 . .
C14 C17 H17 119.8 . .

loop_
_geom_bond_atom_site_label_1
_geom_bond_atom_site_label_2
_geom_bond_distance
_geom_bond_site_symmetry_2
Cu1 N11 2.029(5) 10_556
Cu1 N11 2.029(5) 9_556
Cu1 N11 2.029(5) 2
Cu1 N11 2.029(5) .
Cu1 O1 2.140(3) 9_556
Cu1 O1 2.140(3) .
Cu1 O1 2.140(3) 3_556
Cu1 O1 2.140(3) 11
O1 C1 1.248(5) .
C1 O1 1.248(5) 11_455
C1 C1 1.553(14) 9_456
N11 C12 1.312(12) .
N11 C16 1.321(12) .
C12 C13 1.387(12) .
C12 H12 0.9300 .
C13 C14 1.408(14) .
C13 H13 0.9300 .
C14 C15 1.396(14) .
C14 C17 1.509(11) .
C15 C16 1.416(11) .
C15 H15 0.9300 .
C16 H16 0.9300 .
C17 H17 1.1177 .

loop_
_geom_hbond_atom_site_label_D
_geom_hbond_atom_site_label_H
_geom_hbond_atom_site_label_A
_geom_hbond_distance_DH
_geom_hbond_distance_HA
_geom_hbond_distance_DA
_geom_hbond_angle_DHA
_geom_hbond_site_symmetry_A
C13 H13 O1 0.93 2.94 3.708(15) 141.3 8_456
C13 H13 O1 0.93 2.94 3.708(15) 141.3 5
C15 H15 O1 0.93 3.10 3.960(14) 154.8 6_445
C15 H15 O1 0.93 3.10 3.960(14) 154.8 7_546
C17 H17 O1 1.12 2.49 3.472(10) 146.1 8_456
C17 H17 O1 1.12 2.49 3.472(10) 146.1 5
